data_4319709
loop_
_publ_author_name
'Xiaoyuan Chen'
'Frank J. Femia'
'John W. Babich'
'Jon A. Zubieta'

_publ_section_title
;
 Rhenium(I) Carbonyl Complexes of 2,4,6-Tris(2-pyridyl)-1,3,5-triazine
 (TPT). Rhenium(I)-Promoted Methoxylation of the Triazine Ring Carbon Atom
 in Dinuclear Rhenium Complexes
;
_journal_name_full 'Inorganic Chemistry'
_journal_page_first 2769
_journal_page_last 2777
_journal_paper_doi 10.1021/ic000446g
_journal_volume 40
_journal_year 2001
_chemical_formula_sum 'C21 H12 Br N6 O3 Re'
_chemical_formula_weight 662.48
_chemical_name_systematic
; 
 ? 
;
_space_group_IT_number 14
_symmetry_cell_setting monoclinic
_symmetry_space_group_name_Hall '-P 2ybc'
_symmetry_space_group_name_H-M 'P 1 21/c 1'
_atom_sites_solution_hydrogens geom
_atom_sites_solution_primary direct
_atom_sites_solution_secondary difmap
_audit_creation_method SHELXL-97
_cell_angle_alpha 90.00
_cell_angle_beta 104.474(2)
_cell_angle_gamma 90.00
_cell_formula_units_Z 4
_cell_length_a 11.8958(10)
_cell_length_b 11.3961(10)
_cell_length_c 15.6548(13)
_cell_measurement_temperature 93(2)
_cell_volume 2054.9(3)
_computing_structure_refinement 'SHELXL-97 (Sheldrick, 1997)'
_computing_structure_solution 'SHELXS-97 (Sheldrick, 1990)'
_diffrn_ambient_temperature 93(2)
_diffrn_measured_fraction_theta_full 0.974
_diffrn_measured_fraction_theta_max 0.974
_diffrn_radiation_monochromator graphite
_diffrn_radiation_source 'fine-focus sealed tube'
_diffrn_radiation_type MoK\a
_diffrn_radiation_wavelength 0.71073
_diffrn_reflns_av_R_equivalents 0.0730
_diffrn_reflns_av_sigmaI/netI 0.0911
_diffrn_reflns_limit_h_max 14
_diffrn_reflns_limit_h_min -15
_diffrn_reflns_limit_k_max 15
_diffrn_reflns_limit_k_min -10
_diffrn_reflns_limit_l_max 19
_diffrn_reflns_limit_l_min -20
_diffrn_reflns_number 13613
_diffrn_reflns_theta_full 28.30
_diffrn_reflns_theta_max 28.30
_diffrn_reflns_theta_min 1.77
_exptl_absorpt_coefficient_mu 7.896
_exptl_crystal_colour orange
_exptl_crystal_density_diffrn 2.141
_exptl_crystal_density_method 'not measured'
_exptl_crystal_description plate
_exptl_crystal_F_000 1256
_exptl_crystal_size_max 0.3
_exptl_crystal_size_mid 0.3
_exptl_crystal_size_min 0.3
_refine_diff_density_max 1.243
_refine_diff_density_min -1.810
_refine_diff_density_rms 0.251
_refine_ls_extinction_method none
_refine_ls_goodness_of_fit_ref 0.990
_refine_ls_hydrogen_treatment mixed
_refine_ls_matrix_type full
_refine_ls_number_parameters 289
_refine_ls_number_reflns 4971
_refine_ls_number_restraints 0
_refine_ls_restrained_S_all 0.990
_refine_ls_R_factor_all 0.0827
_refine_ls_R_factor_gt 0.0437
_refine_ls_shift/su_max 0.001
_refine_ls_shift/su_mean 0.000
_refine_ls_structure_factor_coef Fsqd
_refine_ls_weighting_details 'calc w=1/[\s^2^(Fo^2^)+(0.0358P)^2^+6.1857P] where P=(Fo^2^+2Fc^2^)/3'
_refine_ls_weighting_scheme calc
_refine_ls_wR_factor_gt 0.0831
_refine_ls_wR_factor_ref 0.0989
_reflns_number_gt 3351
_reflns_number_total 4971
_reflns_threshold_expression >2sigma(I)
_cod_data_source_file ic000446g_2.cif
_cod_data_source_block '[ReBr(CO)3(TPT)](2)'
_cod_database_code 4319709

loop_
_symmetry_equiv_pos_as_xyz
'x, y, z'
'-x, y+1/2, -z+1/2'
'-x, -y, -z'
'x, -y-1/2, z-1/2'

loop_
_atom_site_label
_atom_site_type_symbol
_atom_site_fract_x
_atom_site_fract_y
_atom_site_fract_z
_atom_site_U_iso_or_equiv
_atom_site_adp_type
_atom_site_occupancy
_atom_site_symmetry_multiplicity
_atom_site_calc_flag
_atom_site_refinement_flags
_atom_site_disorder_assembly
_atom_site_disorder_group
Re1 Re -0.29564(3) 0.68261(3) 0.19352(2) 0.01132(9) Uani 1 1 d . . .
Br1 Br -0.12291(6) 0.67551(8) 0.11946(5) 0.01615(17) Uani 1 1 d . . .
O1 O -0.4812(5) 0.6808(6) 0.0186(4) 0.0231(13) Uani 1 1 d . . .
O2 O -0.4988(5) 0.6901(6) 0.2813(4) 0.0299(15) Uani 1 1 d . . .
O3 O -0.3085(6) 0.9531(6) 0.1857(4) 0.0335(16) Uani 1 1 d . . .
N1 N -0.1559(5) 0.6564(5) 0.3144(4) 0.0097(14) Uani 1 1 d . . .
N2 N -0.0076(5) 0.5213(6) 0.3771(4) 0.0143(14) Uani 1 1 d . . .
N3 N 0.0046(5) 0.7155(5) 0.4311(4) 0.0119(14) Uani 1 1 d . . .
N4 N -0.2655(5) 0.4934(6) 0.2018(4) 0.0128(14) Uani 1 1 d . . .
N5 N -0.2694(5) 0.8418(5) 0.3838(4) 0.0132(14) Uani 1 1 d . . .
N6 N 0.2227(5) 0.6671(6) 0.5377(4) 0.0164(15) Uani 1 1 d . . .
C1 C -0.1058(6) 0.5486(7) 0.3216(5) 0.0121(16) Uani 1 1 d . . .
C2 C -0.0996(7) 0.7368(7) 0.3762(5) 0.0129(16) Uani 1 1 d . . .
C3 C 0.0495(6) 0.6073(7) 0.4291(5) 0.0126(16) Uani 1 1 d . . .
C4 C -0.1693(6) 0.4574(7) 0.2627(5) 0.0136(16) Uani 1 1 d . . .
C5 C -0.1339(7) 0.3419(7) 0.2694(5) 0.0163(18) Uani 1 1 d . . .
H5 H -0.0670 0.3198 0.3112 0.020 Uiso 1 1 calc R . .
C6 C -0.1989(7) 0.2588(7) 0.2135(5) 0.0155(17) Uani 1 1 d . . .
H6 H -0.1770 0.1802 0.2177 0.019 Uiso 1 1 calc R . .
C7 C -0.2960(7) 0.2950(7) 0.1518(5) 0.0172(18) Uani 1 1 d . . .
H7 H -0.3412 0.2411 0.1134 0.021 Uiso 1 1 calc R . .
C8 C -0.3260(7) 0.4123(7) 0.1474(5) 0.0153(17) Uani 1 1 d . . .
H8 H -0.3913 0.4361 0.1046 0.018 Uiso 1 1 calc R . .
C9 C -0.1553(7) 0.8503(6) 0.3867(5) 0.0130(17) Uani 1 1 d . . .
C10 C -0.0924(7) 0.9517(7) 0.4009(5) 0.0148(17) Uani 1 1 d . . .
H10 H -0.0147 0.9526 0.3996 0.018 Uiso 1 1 calc R . .
C11 C -0.1473(7) 1.0530(7) 0.4174(5) 0.0178(18) Uani 1 1 d . . .
H11 H -0.1067 1.1234 0.4287 0.021 Uiso 1 1 calc R . .
C12 C -0.2633(7) 1.0478(8) 0.4168(5) 0.0206(19) Uani 1 1 d . . .
H12 H -0.3024 1.1144 0.4280 0.025 Uiso 1 1 calc R . .
C13 C -0.3198(7) 0.9419(7) 0.3993(5) 0.0180(18) Uani 1 1 d . . .
H13 H -0.3983 0.9396 0.3982 0.022 Uiso 1 1 calc R . .
C14 C 0.1662(6) 0.5798(7) 0.4884(5) 0.0116(16) Uani 1 1 d . . .
C15 C 0.2093(6) 0.4673(7) 0.4895(5) 0.0153(17) Uani 1 1 d . . .
H15 H 0.1661 0.4089 0.4547 0.018 Uiso 1 1 calc R . .
C16 C 0.3186(7) 0.4429(8) 0.5436(5) 0.0176(18) Uani 1 1 d . . .
H16 H 0.3515 0.3689 0.5439 0.021 Uiso 1 1 calc R . .
C17 C 0.3767(7) 0.5312(8) 0.5968(5) 0.0177(18) Uani 1 1 d . . .
H17 H 0.4483 0.5172 0.6359 0.021 Uiso 1 1 calc R . .
C18 C 0.3266(7) 0.6404(8) 0.5909(5) 0.0210(19) Uani 1 1 d . . .
H18 H 0.3674 0.6998 0.6262 0.025 Uiso 1 1 calc R . .
C19 C -0.4090(6) 0.6820(8) 0.0847(5) 0.0167(16) Uani 1 1 d . . .
C20 C -0.4204(7) 0.6855(8) 0.2502(5) 0.0187(17) Uani 1 1 d . . .
C21 C -0.3030(7) 0.8515(7) 0.1900(5) 0.0141(16) Uani 1 1 d . . .

loop_
_atom_site_aniso_label
_atom_site_aniso_U_11
_atom_site_aniso_U_22
_atom_site_aniso_U_33
_atom_site_aniso_U_23
_atom_site_aniso_U_13
_atom_site_aniso_U_12
Re1 0.00812(14) 0.01288(15) 0.01122(15) -0.00129(17) -0.00087(10) 0.00154(16)
Br1 0.0133(4) 0.0176(4) 0.0176(4) -0.0008(4) 0.0039(3) 0.0000(3)
O1 0.017(3) 0.027(3) 0.020(3) -0.004(3) -0.006(2) 0.007(3)
O2 0.016(3) 0.042(4) 0.031(3) 0.011(3) 0.005(3) 0.003(3)
O3 0.040(4) 0.030(4) 0.032(4) -0.001(4) 0.011(3) -0.003(3)
N1 0.011(3) 0.008(3) 0.010(3) -0.005(2) 0.002(3) 0.000(2)
N2 0.014(3) 0.015(4) 0.010(3) 0.001(3) -0.004(3) -0.005(3)
N3 0.011(3) 0.018(4) 0.006(3) -0.001(3) 0.002(3) -0.002(3)
N4 0.009(3) 0.017(4) 0.012(3) -0.004(3) 0.002(3) 0.000(3)
N5 0.016(3) 0.011(4) 0.011(3) 0.005(3) 0.001(3) 0.002(3)
N6 0.011(3) 0.017(4) 0.017(3) -0.004(3) -0.004(3) -0.006(3)
C1 0.013(4) 0.012(4) 0.012(4) -0.003(3) 0.004(3) 0.002(3)
C2 0.018(4) 0.011(4) 0.010(4) 0.005(3) 0.004(3) 0.004(3)
C3 0.011(4) 0.017(4) 0.012(4) 0.006(3) 0.007(3) 0.006(3)
C4 0.010(4) 0.012(4) 0.020(4) -0.002(3) 0.005(3) 0.002(3)
C5 0.014(4) 0.013(4) 0.019(4) -0.002(3) -0.001(3) -0.002(3)
C6 0.020(4) 0.006(4) 0.023(4) -0.004(3) 0.012(4) -0.006(3)
C7 0.017(4) 0.019(5) 0.014(4) -0.003(3) 0.001(3) -0.002(3)
C8 0.012(4) 0.018(4) 0.016(4) 0.002(4) 0.004(3) 0.000(3)
C9 0.018(4) 0.007(4) 0.011(4) -0.004(3) -0.002(3) 0.002(3)
C10 0.018(4) 0.020(4) 0.006(4) -0.003(3) 0.002(3) 0.000(3)
C11 0.020(4) 0.016(4) 0.018(4) 0.002(4) 0.004(3) -0.004(3)
C12 0.026(5) 0.015(4) 0.024(5) 0.006(4) 0.012(4) 0.011(4)
C13 0.015(4) 0.018(4) 0.018(4) 0.000(4) -0.002(3) 0.005(3)
C14 0.011(4) 0.015(4) 0.009(4) 0.007(3) 0.004(3) 0.002(3)
C15 0.009(4) 0.017(4) 0.016(4) 0.000(4) -0.004(3) -0.005(3)
C16 0.016(4) 0.020(5) 0.016(4) 0.002(4) 0.003(3) 0.006(3)
C17 0.010(4) 0.026(5) 0.014(4) 0.004(4) -0.004(3) 0.001(3)
C18 0.016(4) 0.023(5) 0.018(4) 0.000(4) -0.007(4) -0.006(3)
C19 0.010(4) 0.017(4) 0.024(4) -0.003(4) 0.005(3) -0.003(4)
C20 0.018(4) 0.023(4) 0.015(4) 0.004(4) 0.003(3) 0.006(4)
C21 0.012(4) 0.015(4) 0.015(4) 0.002(4) 0.001(3) 0.002(3)

loop_
_atom_type_symbol
_atom_type_description
_atom_type_scat_dispersion_real
_atom_type_scat_dispersion_imag
_atom_type_scat_source
C C 0.0033 0.0016 'International Tables Vol C Tables 4.2.6.8 and 6.1.1.4'
H H 0.0000 0.0000 'International Tables Vol C Tables 4.2.6.8 and 6.1.1.4'
N N 0.0061 0.0033 'International Tables Vol C Tables 4.2.6.8 and 6.1.1.4'
O O 0.0106 0.0060 'International Tables Vol C Tables 4.2.6.8 and 6.1.1.4'
Br Br -0.2901 2.4595 'International Tables Vol C Tables 4.2.6.8 and 6.1.1.4'
Re Re -1.0185 7.2310 'International Tables Vol C Tables 4.2.6.8 and 6.1.1.4'

loop_
_geom_angle_atom_site_label_1
_geom_angle_atom_site_label_2
_geom_angle_atom_site_label_3
_geom_angle
_geom_angle_site_symmetry_1
_geom_angle_site_symmetry_3
_geom_angle_publ_flag
C19 Re1 C20 87.5(3) . . ?
C19 Re1 C21 87.8(4) . . ?
C20 Re1 C21 87.7(4) . . ?
C19 Re1 N4 96.8(3) . . ?
C20 Re1 N4 97.2(3) . . ?
C21 Re1 N4 173.4(3) . . ?
C19 Re1 N1 171.1(3) . . ?
C20 Re1 N1 96.3(3) . . ?
C21 Re1 N1 100.3(3) . . ?
N4 Re1 N1 74.8(2) . . ?
C19 Re1 Br1 93.6(2) . . ?
C20 Re1 Br1 178.6(2) . . ?
C21 Re1 Br1 93.1(2) . . ?
N4 Re1 Br1 81.93(16) . . ?
N1 Re1 Br1 82.42(16) . . ?
C1 N1 C2 114.6(6) . . ?
C1 N1 Re1 114.5(5) . . ?
C2 N1 Re1 130.0(5) . . ?
C1 N2 C3 117.4(7) . . ?
C2 N3 C3 117.3(6) . . ?
C8 N4 C4 117.6(7) . . ?
C8 N4 Re1 126.1(5) . . ?
C4 N4 Re1 115.9(5) . . ?
C13 N5 C9 115.1(7) . . ?
C14 N6 C18 116.3(7) . . ?
N2 C1 N1 124.9(7) . . ?
N2 C1 C4 118.9(7) . . ?
N1 C1 C4 116.2(6) . . ?
N3 C2 N1 122.5(7) . . ?
N3 C2 C9 117.0(7) . . ?
N1 C2 C9 120.4(7) . . ?
N2 C3 N3 122.5(7) . . ?
N2 C3 C14 118.2(7) . . ?
N3 C3 C14 119.2(7) . . ?
N4 C4 C5 122.0(7) . . ?
N4 C4 C1 116.0(7) . . ?
C5 C4 C1 121.9(7) . . ?
C4 C5 C6 119.5(7) . . ?
C7 C6 C5 118.6(8) . . ?
C6 C7 C8 119.2(7) . . ?
N4 C8 C7 123.1(7) . . ?
N5 C9 C10 124.9(7) . . ?
N5 C9 C2 114.0(7) . . ?
C10 C9 C2 121.1(7) . . ?
C9 C10 C11 118.2(7) . . ?
C12 C11 C10 118.8(8) . . ?
C13 C12 C11 118.5(8) . . ?
N5 C13 C12 124.4(8) . . ?
N6 C14 C15 123.6(7) . . ?
N6 C14 C3 117.3(7) . . ?
C15 C14 C3 119.1(7) . . ?
C14 C15 C16 118.8(7) . . ?
C17 C16 C15 118.3(8) . . ?
C18 C17 C16 118.5(7) . . ?
N6 C18 C17 124.4(8) . . ?
O1 C19 Re1 178.2(7) . . ?
O2 C20 Re1 177.0(7) . . ?
O3 C21 Re1 178.3(8) . . ?

loop_
_geom_bond_atom_site_label_1
_geom_bond_atom_site_label_2
_geom_bond_distance
_geom_bond_site_symmetry_2
_geom_bond_publ_flag
Re1 C19 1.890(8) . ?
Re1 C20 1.910(8) . ?
Re1 C21 1.927(8) . ?
Re1 N4 2.185(6) . ?
Re1 N1 2.204(6) . ?
Re1 Br1 2.6007(8) . ?
O1 C19 1.167(9) . ?
O2 C20 1.157(9) . ?
O3 C21 1.161(9) . ?
N1 C1 1.358(9) . ?
N1 C2 1.378(10) . ?
N2 C1 1.307(9) . ?
N2 C3 1.345(10) . ?
N3 C2 1.343(10) . ?
N3 C3 1.347(10) . ?
N4 C8 1.338(10) . ?
N4 C4 1.357(9) . ?
N5 C13 1.339(10) . ?
N5 C9 1.351(10) . ?
N6 C14 1.333(10) . ?
N6 C18 1.341(10) . ?
C1 C4 1.468(10) . ?
C2 C9 1.481(10) . ?
C3 C14 1.497(10) . ?
C4 C5 1.378(11) . ?
C5 C6 1.387(10) . ?
C6 C7 1.371(11) . ?
C7 C8 1.381(11) . ?
C9 C10 1.364(11) . ?
C10 C11 1.382(11) . ?
C11 C12 1.379(11) . ?
C12 C13 1.376(12) . ?
C14 C15 1.380(11) . ?
C15 C16 1.391(10) . ?
C16 C17 1.377(11) . ?
C17 C18 1.373(12) . ?
